data_4073782
loop_
_publ_author_name
'Sau, Yiu-Keung'
'Chan, Ka-Wang'
'Zhang, Qian-Feng'
'Williams, Ian D.'
'Leung, Wa-Hung'

_publ_section_title
;
 Alkyl and Aryl Compounds of Rhodium(III) and Iridium(III) Supported by
 4,4&#x2018;-Di-tert-butyl-2,2&#x2018;-bipyridyl
;
_journal_issue 25
_journal_name_full Organometallics
_journal_page_first 6338
_journal_paper_doi 10.1021/om7006216
_journal_volume 26
_journal_year 2007
_chemical_formula_sum 'C35 H36 Br0.6 Cl1.4 F6 Ir N3'
_chemical_formula_weight 902.44
_chemical_name_systematic
; 
 ? 
;
_space_group_IT_number 2
_symmetry_cell_setting triclinic
_symmetry_space_group_name_Hall '-P 1'
_symmetry_space_group_name_H-M 'P -1'
_atom_sites_solution_hydrogens geom
_atom_sites_solution_primary direct
_atom_sites_solution_secondary difmap
_audit_creation_method SHELXL-97
_cell_angle_alpha 72.4350(10)
_cell_angle_beta 79.732(2)
_cell_angle_gamma 86.475(2)
_cell_formula_units_Z 2
_cell_length_a 9.7671(8)
_cell_length_b 11.6876(10)
_cell_length_c 16.2933(14)
_cell_measurement_reflns_used 3092
_cell_measurement_temperature 100(2)
_cell_measurement_theta_max 25.07
_cell_measurement_theta_min 2.55
_cell_volume 1744.8(3)
_computing_structure_refinement 'SHELXL-97 (Sheldrick, 1997)'
_computing_structure_solution 'SHELXS-97 (Sheldrick, 1990)'
_diffrn_ambient_temperature 100(2)
_diffrn_measured_fraction_theta_full 0.981
_diffrn_measured_fraction_theta_max 0.981
_diffrn_radiation_monochromator graphite
_diffrn_radiation_source 'fine-focus sealed tube'
_diffrn_radiation_type MoK\a
_diffrn_radiation_wavelength 0.71073
_diffrn_reflns_av_R_equivalents 0.0321
_diffrn_reflns_av_sigmaI/netI 0.0589
_diffrn_reflns_limit_h_max 12
_diffrn_reflns_limit_h_min -11
_diffrn_reflns_limit_k_max 14
_diffrn_reflns_limit_k_min -14
_diffrn_reflns_limit_l_max 20
_diffrn_reflns_limit_l_min -20
_diffrn_reflns_number 11766
_diffrn_reflns_theta_full 26.00
_diffrn_reflns_theta_max 26.00
_diffrn_reflns_theta_min 1.83
_exptl_absorpt_coefficient_mu 4.682
_exptl_absorpt_correction_T_max 1.00
_exptl_absorpt_correction_T_min 0.90
_exptl_absorpt_correction_type multi-scan
_exptl_absorpt_process_details SADABS
_exptl_crystal_colour yellow
_exptl_crystal_density_diffrn 1.718
_exptl_crystal_density_method 'not measured'
_exptl_crystal_description block
_exptl_crystal_F_000 886
_exptl_crystal_size_max 0.20
_exptl_crystal_size_mid 0.15
_exptl_crystal_size_min 0.10
_refine_diff_density_max 1.258
_refine_diff_density_min -0.804
_refine_diff_density_rms 0.135
_refine_ls_extinction_method none
_refine_ls_goodness_of_fit_ref 0.994
_refine_ls_hydrogen_treatment constr
_refine_ls_matrix_type full
_refine_ls_number_parameters 424
_refine_ls_number_reflns 6720
_refine_ls_number_restraints 0
_refine_ls_restrained_S_all 0.994
_refine_ls_R_factor_all 0.0449
_refine_ls_R_factor_gt 0.0323
_refine_ls_shift/su_max 0.001
_refine_ls_shift/su_mean 0.000
_refine_ls_structure_factor_coef Fsqd
_refine_ls_weighting_details 'calc w=1/[\s^2^(Fo^2^)+(0.0280P)^2^+0.0000P] where P=(Fo^2^+2Fc^2^)/3'
_refine_ls_weighting_scheme calc
_refine_ls_wR_factor_gt 0.0649
_refine_ls_wR_factor_ref 0.0675
_reflns_number_gt 5741
_reflns_number_total 6720
_reflns_threshold_expression >2sigma(I)
_cod_data_source_file om7006216-file007.cif
_cod_data_source_block kevin92
_cod_depositor_comments
;
The following automatic conversions were performed:

'_symmetry_cell_setting' value 'Triclinic' changed to 'triclinic'
according to /home/saulius/struct/CIF-dictionaries/cif_core.dic
dictionary named 'cif_core.dic' version 2.4.1 from 2010-06-29.

Automatic conversion script
Id: cif_fix_values 1715 2011-07-08 13:25:40Z adriana 
;
_cod_original_sg_symbol_H-M P-1
_cod_original_formula_sum 'C35 H36 Br0.60 Cl1.40 F6 Ir N3'
_cod_database_code 4073782

loop_
_symmetry_equiv_pos_as_xyz
'x, y, z'
'-x, -y, -z'

loop_
_atom_site_label
_atom_site_type_symbol
_atom_site_fract_x
_atom_site_fract_y
_atom_site_fract_z
_atom_site_U_iso_or_equiv
_atom_site_adp_type
_atom_site_occupancy
_atom_site_symmetry_multiplicity
_atom_site_calc_flag
_atom_site_refinement_flags
Ir1 Ir 0.518235(19) 0.755485(17) 0.742317(11) 0.01467(6) Uani 1 1 d .
Cl1 Cl 0.40842(8) 0.76160(8) 0.88680(5) 0.02491(19) Uani 0.70 1 d P
Br1 Br 0.40842(8) 0.76160(8) 0.88680(5) 0.02491(19) Uani 0.30 1 d P
Cl2 Cl 0.46777(8) 0.96727(7) 0.68466(5) 0.02399(19) Uani 0.70 1 d P
Br2 Br 0.46777(8) 0.96727(7) 0.68466(5) 0.02399(19) Uani 0.30 1 d P
F1 F 0.1930(4) 0.7223(3) 0.47322(18) 0.0475(9) Uani 1 1 d .
F2 F 0.1796(4) 0.9000(3) 0.4867(2) 0.0461(9) Uani 1 1 d .
F3 F -0.0022(3) 0.7914(3) 0.5220(2) 0.0472(9) Uani 1 1 d .
F4 F 0.0451(3) 0.4171(3) 0.8431(2) 0.0455(9) Uani 1 1 d .
F5 F -0.1225(3) 0.5386(3) 0.8172(2) 0.0530(10) Uani 1 1 d .
F6 F -0.0008(4) 0.5469(3) 0.91088(19) 0.0512(10) Uani 1 1 d .
N1 N 0.6107(4) 0.7355(3) 0.6244(2) 0.0147(8) Uani 1 1 d .
N2 N 0.5620(4) 0.5754(3) 0.7785(2) 0.0131(8) Uani 1 1 d .
N3 N 0.7859(4) 0.8262(3) 0.7976(2) 0.0192(8) Uani 1 1 d .
C1 C 0.6328(4) 0.8226(4) 0.5484(3) 0.0193(10) Uani 1 1 d .
H1A H 0.6120 0.9033 0.5479 0.023 Uiso 1 1 calc R
C2 C 0.6852(4) 0.7989(4) 0.4705(3) 0.0186(10) Uani 1 1 d .
H2A H 0.6994 0.8632 0.4178 0.022 Uiso 1 1 calc R
C3 C 0.7170(4) 0.6828(4) 0.4683(3) 0.0175(10) Uani 1 1 d .
C4 C 0.6964(4) 0.5936(4) 0.5486(3) 0.0169(10) Uani 1 1 d .
H4A H 0.7193 0.5127 0.5507 0.020 Uiso 1 1 calc R
C5 C 0.6436(4) 0.6205(4) 0.6251(3) 0.0154(9) Uani 1 1 d .
C6 C 0.6192(4) 0.5310(4) 0.7120(3) 0.0147(9) Uani 1 1 d .
C7 C 0.6515(4) 0.4099(4) 0.7273(3) 0.0159(9) Uani 1 1 d .
H7A H 0.6906 0.3814 0.6793 0.019 Uiso 1 1 calc R
C8 C 0.6286(4) 0.3297(4) 0.8102(3) 0.0148(9) Uani 1 1 d .
C9 C 0.5716(4) 0.3792(4) 0.8773(3) 0.0195(10) Uani 1 1 d .
H9A H 0.5542 0.3287 0.9359 0.023 Uiso 1 1 calc R
C10 C 0.5404(4) 0.4997(4) 0.8596(3) 0.0182(10) Uani 1 1 d .
H10A H 0.5022 0.5303 0.9067 0.022 Uiso 1 1 calc R
C11 C 0.7713(5) 0.6479(4) 0.3849(3) 0.0213(11) Uani 1 1 d .
C12 C 0.9173(5) 0.5922(4) 0.3911(3) 0.0233(11) Uani 1 1 d .
H12A H 0.9122 0.5218 0.4428 0.035 Uiso 1 1 calc R
H12B H 0.9800 0.6514 0.3957 0.035 Uiso 1 1 calc R
H12C H 0.9528 0.5677 0.3387 0.035 Uiso 1 1 calc R
C13 C 0.6707(5) 0.5576(4) 0.3771(3) 0.0252(11) Uani 1 1 d .
H13A H 0.6641 0.4870 0.4287 0.038 Uiso 1 1 calc R
H13B H 0.7052 0.5331 0.3246 0.038 Uiso 1 1 calc R
H13C H 0.5786 0.5949 0.3731 0.038 Uiso 1 1 calc R
C14 C 0.7816(6) 0.7567(5) 0.3042(3) 0.0321(13) Uani 1 1 d .
H14A H 0.6892 0.7933 0.2995 0.048 Uiso 1 1 calc R
H14B H 0.8172 0.7316 0.2521 0.048 Uiso 1 1 calc R
H14C H 0.8450 0.8153 0.3090 0.048 Uiso 1 1 calc R
C15 C 0.6671(5) 0.1979(4) 0.8295(3) 0.0241(11) Uani 1 1 d .
C16 C 0.7028(6) 0.1606(5) 0.7462(3) 0.0366(14) Uani 1 1 d .
H16A H 0.6209 0.1717 0.7174 0.055 Uiso 1 1 calc R
H16B H 0.7313 0.0760 0.7608 0.055 Uiso 1 1 calc R
H16C H 0.7790 0.2101 0.7068 0.055 Uiso 1 1 calc R
C17 C 0.5479(8) 0.1202(5) 0.8880(5) 0.076(3) Uani 1 1 d .
H17A H 0.5225 0.1425 0.9421 0.114 Uiso 1 1 calc R
H17B H 0.5766 0.0356 0.9018 0.114 Uiso 1 1 calc R
H17C H 0.4675 0.1323 0.8578 0.114 Uiso 1 1 calc R
C18 C 0.7954(7) 0.1781(6) 0.8731(5) 0.064(2) Uani 1 1 d .
H18A H 0.7744 0.2016 0.9270 0.096 Uiso 1 1 calc R
H18B H 0.8719 0.2270 0.8335 0.096 Uiso 1 1 calc R
H18C H 0.8224 0.0932 0.8871 0.096 Uiso 1 1 calc R
C21 C 0.3295(5) 0.7165(4) 0.7165(3) 0.0171(10) Uani 1 1 d .
C22 C 0.2910(5) 0.7633(4) 0.6345(3) 0.0190(10) Uani 1 1 d .
H22A H 0.3541 0.8146 0.5891 0.023 Uiso 1 1 calc R
C23 C 0.1652(5) 0.7385(4) 0.6160(3) 0.0206(10) Uani 1 1 d .
C24 C 0.0687(5) 0.6643(4) 0.6806(3) 0.0199(10) Uani 1 1 d .
H24A H -0.0184 0.6475 0.6687 0.024 Uiso 1 1 calc R
C25 C 0.1042(5) 0.6157(4) 0.7633(3) 0.0200(10) Uani 1 1 d .
C26 C 0.2309(5) 0.6407(4) 0.7808(3) 0.0191(10) Uani 1 1 d .
H26A H 0.2522 0.6057 0.8378 0.023 Uiso 1 1 calc R
C27 C 0.1333(5) 0.7889(5) 0.5253(3) 0.0283(12) Uani 1 1 d .
C28 C 0.0066(5) 0.5312(4) 0.8339(3) 0.0235(11) Uani 1 1 d .
C30 C 0.6938(5) 0.7995(4) 0.7732(3) 0.0174(10) Uani 1 1 d .
C31 C 0.8914(5) 0.8553(4) 0.8368(3) 0.0178(10) Uani 1 1 d .
C32 C 1.0048(5) 0.9225(4) 0.7832(3) 0.0209(10) Uani 1 1 d .
C33 C 1.1064(5) 0.9465(4) 0.8247(3) 0.0268(11) Uani 1 1 d .
H33A H 1.1873 0.9890 0.7907 0.032 Uiso 1 1 calc R
C34 C 1.0927(5) 0.9101(5) 0.9143(3) 0.0308(12) Uani 1 1 d .
H34A H 1.1629 0.9298 0.9413 0.037 Uiso 1 1 calc R
C35 C 0.9788(5) 0.8455(4) 0.9656(3) 0.0281(12) Uani 1 1 d .
H35A H 0.9706 0.8221 1.0274 0.034 Uiso 1 1 calc R
C36 C 0.8751(5) 0.8140(4) 0.9275(3) 0.0224(11) Uani 1 1 d .
C37 C 1.0134(5) 0.9695(4) 0.6858(3) 0.0254(11) Uani 1 1 d .
H37A H 1.1006 1.0134 0.6599 0.038 Uiso 1 1 calc R
H37B H 0.9345 1.0235 0.6720 0.038 Uiso 1 1 calc R
H37C H 1.0109 0.9022 0.6619 0.038 Uiso 1 1 calc R
C38 C 0.7535(5) 0.7389(5) 0.9811(3) 0.0308(12) Uani 1 1 d .
H38A H 0.7606 0.7187 1.0432 0.046 Uiso 1 1 calc R
H38B H 0.7533 0.6650 0.9646 0.046 Uiso 1 1 calc R
H38C H 0.6671 0.7838 0.9708 0.046 Uiso 1 1 calc R

loop_
_atom_site_aniso_label
_atom_site_aniso_U_11
_atom_site_aniso_U_22
_atom_site_aniso_U_33
_atom_site_aniso_U_23
_atom_site_aniso_U_13
_atom_site_aniso_U_12
Ir1 0.01664(10) 0.01355(9) 0.01433(9) -0.00437(7) -0.00399(7) 0.00139(7)
Cl1 0.0276(5) 0.0270(5) 0.0216(4) -0.0088(4) -0.0063(4) 0.0036(4)
Br1 0.0276(5) 0.0270(5) 0.0216(4) -0.0088(4) -0.0063(4) 0.0036(4)
Cl2 0.0272(5) 0.0194(4) 0.0253(4) -0.0069(3) -0.0054(4) 0.0047(4)
Br2 0.0272(5) 0.0194(4) 0.0253(4) -0.0069(3) -0.0054(4) 0.0047(4)
F1 0.069(2) 0.054(2) 0.0203(16) -0.0120(15) -0.0127(16) 0.0111(19)
F2 0.063(2) 0.0346(19) 0.0357(18) 0.0101(15) -0.0276(17) -0.0133(17)
F3 0.0319(18) 0.072(3) 0.0344(18) 0.0007(17) -0.0250(15) -0.0034(17)
F4 0.051(2) 0.0205(16) 0.049(2) -0.0005(15) 0.0147(17) -0.0020(15)
F5 0.0192(17) 0.065(2) 0.056(2) 0.0150(19) -0.0094(16) -0.0124(16)
F6 0.064(2) 0.063(2) 0.0247(17) -0.0167(16) 0.0133(16) -0.030(2)
N1 0.0156(19) 0.0146(19) 0.0151(19) -0.0049(16) -0.0046(16) 0.0001(16)
N2 0.0140(19) 0.0093(18) 0.0164(19) -0.0041(15) -0.0031(15) 0.0017(15)
N3 0.017(2) 0.019(2) 0.022(2) -0.0061(17) -0.0013(17) 0.0000(17)
C1 0.017(2) 0.016(2) 0.023(2) -0.003(2) -0.006(2) 0.0043(19)
C2 0.019(2) 0.018(2) 0.014(2) 0.0014(19) -0.0031(19) 0.000(2)
C3 0.014(2) 0.023(2) 0.018(2) -0.007(2) -0.0062(19) -0.0008(19)
C4 0.016(2) 0.014(2) 0.020(2) -0.0044(19) -0.0035(19) 0.0020(19)
C5 0.014(2) 0.015(2) 0.017(2) -0.0030(19) -0.0075(19) -0.0013(18)
C6 0.011(2) 0.018(2) 0.015(2) -0.0028(19) -0.0048(18) -0.0027(18)
C7 0.016(2) 0.018(2) 0.014(2) -0.0063(19) -0.0015(18) 0.0025(19)
C8 0.009(2) 0.014(2) 0.020(2) -0.0029(19) -0.0029(18) -0.0018(18)
C9 0.018(2) 0.022(3) 0.015(2) -0.0011(19) -0.0014(19) 0.003(2)
C10 0.015(2) 0.020(2) 0.019(2) -0.007(2) -0.0015(19) 0.0023(19)
C11 0.026(3) 0.022(3) 0.017(2) -0.008(2) 0.000(2) 0.001(2)
C12 0.025(3) 0.026(3) 0.020(2) -0.010(2) -0.001(2) -0.001(2)
C13 0.026(3) 0.031(3) 0.024(3) -0.014(2) -0.006(2) 0.000(2)
C14 0.051(4) 0.026(3) 0.017(3) -0.007(2) -0.001(2) 0.002(3)
C15 0.029(3) 0.019(3) 0.022(3) -0.002(2) -0.004(2) 0.003(2)
C16 0.064(4) 0.019(3) 0.030(3) -0.009(2) -0.016(3) 0.007(3)
C17 0.095(6) 0.015(3) 0.086(5) -0.008(3) 0.057(5) -0.005(3)
C18 0.095(6) 0.043(4) 0.078(5) -0.035(4) -0.063(4) 0.047(4)
C21 0.023(2) 0.013(2) 0.019(2) -0.0087(19) -0.007(2) 0.0070(19)
C22 0.022(2) 0.017(2) 0.018(2) -0.0049(19) -0.003(2) 0.004(2)
C23 0.022(3) 0.023(3) 0.019(2) -0.007(2) -0.009(2) 0.004(2)
C24 0.016(2) 0.022(3) 0.027(3) -0.014(2) -0.006(2) 0.001(2)
C25 0.019(2) 0.017(2) 0.024(3) -0.008(2) -0.001(2) 0.004(2)
C26 0.025(3) 0.016(2) 0.018(2) -0.0060(19) -0.009(2) 0.006(2)
C27 0.027(3) 0.030(3) 0.030(3) -0.008(2) -0.012(2) -0.003(2)
C28 0.025(3) 0.023(3) 0.021(3) -0.004(2) -0.005(2) 0.001(2)
C30 0.024(3) 0.013(2) 0.014(2) -0.0038(19) -0.003(2) 0.000(2)
C31 0.017(2) 0.015(2) 0.024(2) -0.006(2) -0.013(2) 0.0068(19)
C32 0.023(3) 0.011(2) 0.026(3) -0.002(2) -0.007(2) 0.008(2)
C33 0.019(3) 0.022(3) 0.036(3) -0.001(2) -0.008(2) 0.000(2)
C34 0.028(3) 0.034(3) 0.036(3) -0.009(3) -0.022(2) -0.001(2)
C35 0.028(3) 0.027(3) 0.026(3) 0.001(2) -0.013(2) 0.001(2)
C36 0.021(3) 0.019(2) 0.025(3) -0.004(2) -0.006(2) 0.001(2)
C37 0.023(3) 0.027(3) 0.025(3) -0.008(2) 0.000(2) 0.003(2)
C38 0.027(3) 0.040(3) 0.021(3) -0.004(2) -0.001(2) -0.001(2)

loop_
_atom_type_symbol
_atom_type_description
_atom_type_scat_dispersion_real
_atom_type_scat_dispersion_imag
_atom_type_scat_source
C C 0.0033 0.0016 'International Tables Vol C Tables 4.2.6.8 and 6.1.1.4'
H H 0.0000 0.0000 'International Tables Vol C Tables 4.2.6.8 and 6.1.1.4'
N N 0.0061 0.0033 'International Tables Vol C Tables 4.2.6.8 and 6.1.1.4'
F F 0.0171 0.0103 'International Tables Vol C Tables 4.2.6.8 and 6.1.1.4'
Cl Cl 0.1484 0.1585 'International Tables Vol C Tables 4.2.6.8 and 6.1.1.4'
Br Br -0.2901 2.4595 'International Tables Vol C Tables 4.2.6.8 and 6.1.1.4'
Ir Ir -1.4442 7.9887 'International Tables Vol C Tables 4.2.6.8 and 6.1.1.4'

loop_
_geom_angle_atom_site_label_1
_geom_angle_atom_site_label_2
_geom_angle_atom_site_label_3
_geom_angle
C30 Ir1 N1 95.23(16)
C30 Ir1 N2 93.78(16)
N1 Ir1 N2 79.70(14)
C30 Ir1 C21 175.88(17)
N1 Ir1 C21 88.54(15)
N2 Ir1 C21 88.52(16)
C30 Ir1 Cl2 88.83(13)
N1 Ir1 Cl2 94.93(10)
N2 Ir1 Cl2 174.21(10)
C21 Ir1 Cl2 89.19(12)
C30 Ir1 Cl1 85.82(12)
N1 Ir1 Cl1 175.35(10)
N2 Ir1 Cl1 95.72(10)
C21 Ir1 Cl1 90.55(12)
Cl2 Ir1 Cl1 89.61(3)
C1 N1 C5 118.7(4)
C1 N1 Ir1 126.1(3)
C5 N1 Ir1 115.0(3)
C10 N2 C6 118.2(4)
C10 N2 Ir1 126.7(3)
C6 N2 Ir1 115.1(3)
C30 N3 C31 173.9(4)
N1 C1 C2 122.0(4)
C3 C2 C1 120.9(4)
C2 C3 C4 116.2(4)
C2 C3 C11 124.4(4)
C4 C3 C11 119.4(4)
C5 C4 C3 121.3(4)
N1 C5 C4 120.8(4)
N1 C5 C6 115.0(4)
C4 C5 C6 124.2(4)
N2 C6 C7 121.0(4)
N2 C6 C5 115.0(4)
C7 C6 C5 124.0(4)
C8 C7 C6 121.9(4)
C7 C8 C9 115.5(4)
C7 C8 C15 123.2(4)
C9 C8 C15 121.2(4)
C10 C9 C8 121.0(4)
N2 C10 C9 122.4(4)
C14 C11 C3 111.5(4)
C14 C11 C13 109.0(4)
C3 C11 C13 108.6(4)
C14 C11 C12 108.6(4)
C3 C11 C12 108.5(4)
C13 C11 C12 110.8(4)
C8 C15 C17 110.9(4)
C8 C15 C18 107.5(4)
C17 C15 C18 110.8(5)
C8 C15 C16 111.6(4)
C17 C15 C16 107.8(5)
C18 C15 C16 108.2(5)
C22 C21 C26 115.4(4)
C22 C21 Ir1 122.2(3)
C26 C21 Ir1 122.3(3)
C23 C22 C21 123.1(4)
C22 C23 C24 120.6(4)
C22 C23 C27 119.9(4)
C24 C23 C27 119.5(4)
C25 C24 C23 117.8(4)
C26 C25 C24 121.1(4)
C26 C25 C28 119.1(4)
C24 C25 C28 119.8(4)
C25 C26 C21 122.1(4)
F2 C27 F3 106.9(5)
F2 C27 F1 106.4(4)
F3 C27 F1 105.5(4)
F2 C27 C23 112.8(4)
F3 C27 C23 113.3(4)
F1 C27 C23 111.4(4)
F6 C28 F5 107.0(4)
F6 C28 F4 106.2(4)
F5 C28 F4 105.2(4)
F6 C28 C25 113.6(4)
F5 C28 C25 112.9(4)
F4 C28 C25 111.4(4)
N3 C30 Ir1 173.5(4)
C36 C31 C32 124.2(4)
C36 C31 N3 117.0(4)
C32 C31 N3 118.8(4)
C33 C32 C31 116.5(4)
C33 C32 C37 121.8(4)
C31 C32 C37 121.7(4)
C34 C33 C32 121.2(4)
C33 C34 C35 121.0(4)
C34 C35 C36 120.6(5)
C31 C36 C35 116.5(4)
C31 C36 C38 121.6(4)
C35 C36 C38 121.9(4)

loop_
_geom_bond_atom_site_label_1
_geom_bond_atom_site_label_2
_geom_bond_distance
Ir1 C30 2.007(5)
Ir1 N1 2.046(3)
Ir1 N2 2.047(3)
Ir1 C21 2.068(4)
Ir1 Cl2 2.4215(9)
Ir1 Cl1 2.4268(8)
F1 C27 1.354(6)
F2 C27 1.327(6)
F3 C27 1.332(6)
F4 C28 1.333(6)
F5 C28 1.328(6)
F6 C28 1.311(5)
N1 C1 1.337(5)
N1 C5 1.360(6)
N2 C10 1.339(5)
N2 C6 1.358(5)
N3 C30 1.141(5)
N3 C31 1.413(6)
C1 C2 1.383(6)
C2 C3 1.382(6)
C3 C4 1.396(6)
C3 C11 1.532(6)
C4 C5 1.380(6)
C5 C6 1.474(6)
C6 C7 1.387(6)
C7 C8 1.381(6)
C8 C9 1.402(6)
C8 C15 1.515(6)
C9 C10 1.376(6)
C11 C14 1.522(6)
C11 C13 1.532(6)
C11 C12 1.538(7)
C15 C17 1.517(7)
C15 C18 1.521(7)
C15 C16 1.523(6)
C21 C22 1.393(6)
C21 C26 1.412(6)
C22 C23 1.383(6)
C23 C24 1.395(6)
C23 C27 1.497(6)
C24 C25 1.392(6)
C25 C26 1.385(6)
C25 C28 1.499(6)
C31 C36 1.391(6)
C31 C32 1.399(6)
C32 C33 1.381(6)
C32 C37 1.503(6)
C33 C34 1.377(7)
C34 C35 1.378(7)
C35 C36 1.397(7)
C36 C38 1.496(6)
